data_2222404
loop_
_publ_author_name
'Chen, Lei-Qi'
'Guo, Jian-Nan'
'Xuan, Wei-Min'
'Lin, Yi-Ji'
'Zhang, Hui'

_publ_section_title
Tris(dibenzoylmethanido-\k^2^<i>O</i>,<i>O</i>')[(6<i>R</i>,8<i>R</i>)-({-})-7,7-dimethyl-3-(2-pyridyl)-5,6,7,8-tetrahydro-6,8-methanoisoquinoline-\k^2^<i>N</i>,<i>N</i>']terbium(III)
_journal_coeditor_code NG2576
_journal_issue 7
_journal_name_full 'Acta Crystallographica Section E'
_journal_page_first m705
_journal_paper_doi 10.1107/S1600536809019783
_journal_volume 65
_journal_year 2009
_chemical_formula_iupac '[Tb (C15 H11 O2)3 (C17 H18 N2)]'
_chemical_formula_moiety 'C62 H51 N2 O6 Tb'
_chemical_formula_sum 'C62 H51 N2 O6 Tb'
_chemical_formula_weight 1078.97
_chemical_name_systematic
;
Tris(dibenzoylmethanido-\k^2^<i>O</i>,<i>O</i>')[(6<i>R</i>,8<i>R</i>)-(-)-
7,7-dimethyl-3-(2-pyridyl)-5,6,7,8-tetrahydro-6,8-methanoisoquinoline-
\k^2^<i>N</i>,<i>N</i>']terbium(III)
;
_space_group_IT_number 4
_symmetry_cell_setting monoclinic
_symmetry_space_group_name_Hall 'P 2yb'
_symmetry_space_group_name_H-M 'P 1 21 1'
_atom_sites_solution_hydrogens geom
_atom_sites_solution_primary direct
_atom_sites_solution_secondary difmap
_audit_creation_method SHELXL-97
_cell_angle_alpha 90.00
_cell_angle_beta 92.47(3)
_cell_angle_gamma 90.00
_cell_formula_units_Z 2
_cell_length_a 9.5158(19)
_cell_length_b 20.790(4)
_cell_length_c 12.769(3)
_cell_measurement_reflns_used 11553
_cell_measurement_temperature 296(2)
_cell_measurement_theta_max 27.50
_cell_measurement_theta_min 3.20
_cell_volume 2523.8(9)
_computing_cell_refinement 'PROCESS-AUTO (Rigaku, 1998)'
_computing_data_collection 'PROCESS-AUTO (Rigaku, 1998)'
_computing_data_reduction 'CrystalStructure (Rigaku/MSC, 2002)'
_computing_molecular_graphics 'ORTEP-3 (Farrugia, 1997)'
_computing_publication_material 'SHELXL97 (Sheldrick, 2008)'
_computing_structure_refinement 'SHELXL97 (Sheldrick, 2008)'
_computing_structure_solution 'SHELXS97 (Sheldrick, 2008)'
_diffrn_ambient_temperature 296(2)
_diffrn_measured_fraction_theta_full 0.998
_diffrn_measured_fraction_theta_max 0.998
_diffrn_measurement_device_type 'Rigaku R-AXIS SPIDER IP'
_diffrn_measurement_method \w
_diffrn_radiation_monochromator graphite
_diffrn_radiation_source 'fine-focus sealed tube'
_diffrn_radiation_type MoK\a
_diffrn_radiation_wavelength 0.71073
_diffrn_reflns_av_R_equivalents 0.0897
_diffrn_reflns_av_sigmaI/netI 0.1255
_diffrn_reflns_limit_h_max 11
_diffrn_reflns_limit_h_min -11
_diffrn_reflns_limit_k_max 24
_diffrn_reflns_limit_k_min -23
_diffrn_reflns_limit_l_max 15
_diffrn_reflns_limit_l_min -14
_diffrn_reflns_number 19632
_diffrn_reflns_theta_full 25.00
_diffrn_reflns_theta_max 25.00
_diffrn_reflns_theta_min 3.19
_diffrn_standards_decay_% 0
_diffrn_standards_interval_count 0
_diffrn_standards_interval_time 0
_diffrn_standards_number 0
_exptl_absorpt_coefficient_mu 1.457
_exptl_absorpt_correction_T_max 0.6372
_exptl_absorpt_correction_T_min 0.5237
_exptl_absorpt_correction_type multi-scan
_exptl_absorpt_process_details '(ABSCOR; Higashi, 1995)'
_exptl_crystal_colour yellow
_exptl_crystal_density_diffrn 1.420
_exptl_crystal_density_method 'not measured'
_exptl_crystal_description block
_exptl_crystal_F_000 1100
_exptl_crystal_size_max 0.51
_exptl_crystal_size_mid 0.43
_exptl_crystal_size_min 0.34
_refine_diff_density_max 1.035
_refine_diff_density_min -1.221
_refine_ls_abs_structure_details 'Flack (1983), 3779 Friedel pairs'
_refine_ls_abs_structure_Flack -0.008(14)
_refine_ls_extinction_method none
_refine_ls_goodness_of_fit_ref 0.949
_refine_ls_hydrogen_treatment constr
_refine_ls_matrix_type full
_refine_ls_number_parameters 640
_refine_ls_number_reflns 8346
_refine_ls_number_restraints 1
_refine_ls_restrained_S_all 0.949
_refine_ls_R_factor_all 0.0897
_refine_ls_R_factor_gt 0.0504
_refine_ls_shift/su_max 0.003
_refine_ls_shift/su_mean 0.000
_refine_ls_structure_factor_coef Fsqd
_refine_ls_weighting_details 'calc w=1/[\s^2^(Fo^2^)+(0.0094P)^2^+1.367P] where P=(Fo^2^+2Fc^2^)/3'
_refine_ls_weighting_scheme calc
_refine_ls_wR_factor_gt 0.0778
_refine_ls_wR_factor_ref 0.0926
_reflns_number_gt 5624
_reflns_number_total 8346
_reflns_threshold_expression I>2\s(I)
_cod_data_source_file ng2576.cif
_cod_data_source_block I
_cod_original_cell_volume 2523.7(9)
_cod_original_sg_symbol_H-M 'P 21'
_cod_database_code 2222404
_cod_database_fobs_code 2222404

loop_
_symmetry_equiv_pos_as_xyz
'x, y, z'
'-x, y+1/2, -z'

loop_
_atom_site_type_symbol
_atom_site_label
_atom_site_fract_x
_atom_site_fract_y
_atom_site_fract_z
_atom_site_U_iso_or_equiv
_atom_site_adp_type
_atom_site_calc_flag
_atom_site_refinement_flags
_atom_site_occupancy
_atom_site_disorder_assembly
_atom_site_disorder_group
C C1 0.3453(11) 0.4955(5) 1.0559(7) 0.061(4) Uani d . 1 . .
H H1A 0.2627 0.4725 1.0640 0.073 Uiso calc R 1 . .
N N1 0.3795(6) 0.5115(7) 0.9587(4) 0.0455(15) Uani d . 1 . .
O O1 0.2344(7) 0.4463(3) 0.6603(6) 0.044(2) Uani d . 1 . .
Tb Tb1 0.19194(4) 0.51094(3) 0.80567(3) 0.03880(11) Uani d . 1 . .
C C2 0.4251(12) 0.5109(10) 1.1437(7) 0.085(3) Uani d . 1 . .
H H2A 0.3963 0.5000 1.2101 0.102 Uiso calc R 1 . .
N N2 0.4480(7) 0.5358(3) 0.7640(6) 0.0378(19) Uani d . 1 . .
O O2 0.1996(9) 0.4047(4) 0.8634(8) 0.049(3) Uani d . 1 . .
C C3 0.5473(15) 0.5427(6) 1.1313(10) 0.099(5) Uani d . 1 . .
H H3A 0.6048 0.5527 1.1897 0.118 Uiso calc R 1 . .
O O3 -0.0322(7) 0.4832(2) 0.7448(5) 0.0479(17) Uani d . 1 . .
C C4 0.5867(12) 0.5599(5) 1.0347(9) 0.076(3) Uani d . 1 . .
H H4A 0.6697 0.5827 1.0266 0.091 Uiso calc R 1 . .
O O4 0.0459(5) 0.5113(5) 0.9497(3) 0.0460(13) Uani d . 1 . .
C C5 0.5009(11) 0.5429(4) 0.9467(7) 0.049(3) Uani d . 1 . .
O O5 0.1579(7) 0.5793(3) 0.6611(6) 0.0403(18) Uani d . 1 . .
C C6 0.5388(9) 0.5584(4) 0.8388(8) 0.040(2) Uani d . 1 . .
O O6 0.2217(10) 0.6188(3) 0.8630(8) 0.047(3) Uani d . 1 . .
C C7 0.6570(10) 0.5914(4) 0.8162(9) 0.056(3) Uani d . 1 . .
H H7A 0.7162 0.6067 0.8705 0.068 Uiso calc R 1 . .
C C8 0.6903(13) 0.6027(5) 0.7130(10) 0.046(3) Uani d . 1 . .
C C9 0.6051(10) 0.5767(4) 0.6343(8) 0.047(3) Uani d . 1 . .
C C10 0.4818(10) 0.5450(3) 0.6637(7) 0.041(2) Uani d . 1 . .
H H10A 0.4204 0.5295 0.6108 0.049 Uiso calc R 1 . .
C C11 0.8151(11) 0.6428(5) 0.6816(10) 0.062(3) Uani d . 1 . .
H H11A 0.9016 0.6237 0.7100 0.075 Uiso calc R 1 . .
H H11B 0.8077 0.6859 0.7100 0.075 Uiso calc R 1 . .
C C12 0.8186(12) 0.6461(5) 0.5617(10) 0.060(3) Uani d . 1 . .
H H12A 0.8977 0.6705 0.5352 0.072 Uiso calc R 1 . .
C C13 0.6755(16) 0.6621(6) 0.5090(11) 0.065(4) Uani d . 1 . .
C C14 0.6401(12) 0.5886(4) 0.5235(8) 0.058(3) Uani d . 1 . .
H H14A 0.5803 0.5681 0.4687 0.070 Uiso calc R 1 . .
C C15 0.8052(12) 0.5770(5) 0.5200(10) 0.083(4) Uani d . 1 . .
H H15A 0.8416 0.5443 0.5681 0.099 Uiso calc R 1 . .
H H15B 0.8392 0.5710 0.4501 0.099 Uiso calc R 1 . .
C C16 0.5843(11) 0.7116(5) 0.5623(9) 0.069(3) Uani d . 1 . .
H H16A 0.6169 0.7541 0.5467 0.104 Uiso calc R 1 . .
H H16B 0.5903 0.7049 0.6367 0.104 Uiso calc R 1 . .
H H16C 0.4884 0.7070 0.5370 0.104 Uiso calc R 1 . .
C C17 0.6831(14) 0.6796(6) 0.3934(9) 0.104(5) Uani d . 1 . .
H H17A 0.7039 0.7246 0.3870 0.155 Uiso calc R 1 . .
H H17B 0.5945 0.6705 0.3578 0.155 Uiso calc R 1 . .
H H17C 0.7558 0.6548 0.3626 0.155 Uiso calc R 1 . .
C C18 0.1838(15) 0.3886(6) 0.6372(12) 0.047(4) Uani d . 1 . .
C C19 0.1776(16) 0.3760(6) 0.5217(13) 0.050(4) Uani d . 1 . .
C C20 0.2664(15) 0.4081(6) 0.4562(11) 0.067(4) Uani d . 1 . .
H H20A 0.3296 0.4386 0.4832 0.080 Uiso calc R 1 . .
C C21 0.260(2) 0.3937(7) 0.3468(14) 0.100(7) Uani d . 1 . .
H H21A 0.3191 0.4149 0.3021 0.120 Uiso calc R 1 . .
C C22 0.166(2) 0.3486(9) 0.3073(14) 0.094(7) Uani d . 1 . .
H H22A 0.1597 0.3404 0.2357 0.113 Uiso calc R 1 . .
C C23 0.0827(14) 0.3161(5) 0.3729(10) 0.076(4) Uani d . 1 . .
H H23A 0.0206 0.2850 0.3463 0.091 Uiso calc R 1 . .
C C24 0.0900(13) 0.3290(4) 0.4782(8) 0.059(3) Uani d . 1 . .
H H24A 0.0340 0.3054 0.5221 0.070 Uiso calc R 1 . .
C C25 0.1452(11) 0.3446(4) 0.7094(7) 0.043(3) Uani d . 1 . .
H H25A 0.1067 0.3061 0.6846 0.052 Uiso calc R 1 . .
C C26 0.1589(10) 0.3527(4) 0.8162(7) 0.037(2) Uani d . 1 . .
C C27 0.1249(9) 0.2964(3) 0.8876(7) 0.038(2) Uani d . 1 . .
C C28 0.0840(12) 0.3068(4) 0.9875(7) 0.062(3) Uani d . 1 . .
H H28A 0.0795 0.3485 1.0133 0.074 Uiso calc R 1 . .
C C29 0.0499(13) 0.2565(5) 1.0495(8) 0.085(4) Uani d . 1 . .
H H29A 0.0217 0.2645 1.1171 0.102 Uiso calc R 1 . .
C C30 0.0559(12) 0.1946(4) 1.0152(9) 0.067(3) Uani d . 1 . .
H H30A 0.0297 0.1610 1.0583 0.080 Uiso calc R 1 . .
C C31 0.1002(13) 0.1823(5) 0.9180(10) 0.079(4) Uani d . 1 . .
H H31A 0.1089 0.1403 0.8944 0.095 Uiso calc R 1 . .
C C32 0.1324(13) 0.2336(4) 0.8546(8) 0.073(4) Uani d . 1 . .
H H32A 0.1602 0.2254 0.7869 0.087 Uiso calc R 1 . .
C C33 -0.1299(10) 0.4515(4) 0.7860(7) 0.038(2) Uani d . 1 . .
C C34 -0.2340(12) 0.4184(5) 0.7124(9) 0.043(3) Uani d . 1 . .
C C35 -0.2038(11) 0.4120(4) 0.6077(10) 0.052(3) Uani d . 1 . .
H H35A -0.1190 0.4277 0.5845 0.062 Uiso calc R 1 . .
C C36 -0.2997(17) 0.3822(6) 0.5360(12) 0.074(5) Uani d . 1 . .
H H36A -0.2799 0.3795 0.4654 0.089 Uiso calc R 1 . .
C C37 -0.4207(15) 0.3576(6) 0.5704(12) 0.085(4) Uani d . 1 . .
H H37A -0.4816 0.3355 0.5243 0.101 Uiso calc R 1 . .
C C38 -0.4543(12) 0.3653(5) 0.6740(12) 0.076(4) Uani d . 1 . .
H H38A -0.5396 0.3496 0.6963 0.091 Uiso calc R 1 . .
C C39 -0.3618(11) 0.3964(5) 0.7463(9) 0.052(3) Uani d . 1 . .
H H39A -0.3859 0.4022 0.8154 0.063 Uiso calc R 1 . .
C C40 -0.1415(10) 0.4455(4) 0.8923(8) 0.046(2) Uani d . 1 . .
H H40A -0.2116 0.4184 0.9152 0.055 Uiso calc R 1 . .
C C41 -0.0589(10) 0.4760(4) 0.9682(7) 0.042(2) Uani d . 1 . .
C C42 -0.0893(10) 0.4674(4) 1.0826(7) 0.048(2) Uani d . 1 . .
C C43 -0.0303(9) 0.5112(9) 1.1547(6) 0.061(2) Uani d . 1 . .
H H43A 0.0294 0.5434 1.1326 0.073 Uiso calc R 1 . .
C C44 -0.0616(11) 0.5064(9) 1.2606(7) 0.080(3) Uani d . 1 . .
H H44A -0.0241 0.5360 1.3086 0.096 Uiso calc R 1 . .
C C45 -0.1463(15) 0.4586(6) 1.2936(9) 0.094(4) Uani d . 1 . .
H H45A -0.1647 0.4553 1.3643 0.112 Uiso calc R 1 . .
C C46 -0.2038(14) 0.4162(6) 1.2253(9) 0.089(4) Uani d . 1 . .
H H46A -0.2642 0.3848 1.2492 0.107 Uiso calc R 1 . .
C C47 -0.1749(13) 0.4182(5) 1.1191(8) 0.075(4) Uani d . 1 . .
H H47A -0.2119 0.3872 1.0732 0.089 Uiso calc R 1 . .
C C48 0.2014(13) 0.6338(6) 0.6362(12) 0.039(4) Uani d . 1 . .
C C49 0.1978(14) 0.6503(6) 0.5226(13) 0.041(4) Uani d . 1 . .
C C50 0.2037(14) 0.5989(6) 0.4524(12) 0.061(4) Uani d . 1 . .
H H50A 0.2033 0.5570 0.4777 0.073 Uiso calc R 1 . .
C C51 0.2099(19) 0.6093(8) 0.3490(14) 0.085(5) Uani d . 1 . .
H H51A 0.2173 0.5745 0.3037 0.103 Uiso calc R 1 . .
C C52 0.2054(16) 0.6708(10) 0.3091(14) 0.081(6) Uani d . 1 . .
H H52A 0.2059 0.6774 0.2371 0.097 Uiso calc R 1 . .
C C53 0.2004(14) 0.7212(5) 0.3744(10) 0.073(4) Uani d . 1 . .
H H53A 0.1987 0.7628 0.3477 0.088 Uiso calc R 1 . .
C C54 0.1977(12) 0.7112(5) 0.4813(9) 0.061(3) Uani d . 1 . .
H H54A 0.1957 0.7464 0.5261 0.073 Uiso calc R 1 . .
C C55 0.2517(10) 0.6806(4) 0.7104(7) 0.039(2) Uani d . 1 . .
H H55A 0.2743 0.7212 0.6857 0.047 Uiso calc R 1 . .
C C56 0.2688(11) 0.6690(4) 0.8176(8) 0.041(2) Uani d . 1 . .
C C57 0.3457(10) 0.7162(4) 0.8887(8) 0.049(3) Uani d . 1 . .
C C58 0.3327(13) 0.7120(5) 0.9947(9) 0.077(4) Uani d . 1 . .
H H58A 0.2728 0.6816 1.0221 0.092 Uiso calc R 1 . .
C C59 0.4101(18) 0.7536(8) 1.0620(12) 0.106(5) Uani d . 1 . .
H H59A 0.4028 0.7504 1.1343 0.127 Uiso calc R 1 . .
C C60 0.4949(13) 0.7981(6) 1.0211(12) 0.082(4) Uani d . 1 . .
H H60A 0.5484 0.8248 1.0657 0.098 Uiso calc R 1 . .
C C61 0.5031(16) 0.8045(6) 0.9181(12) 0.089(5) Uani d . 1 . .
H H61A 0.5586 0.8369 0.8913 0.106 Uiso calc R 1 . .
C C62 0.4301(12) 0.7636(4) 0.8507(9) 0.072(3) Uani d . 1 . .
H H62B 0.4381 0.7680 0.7787 0.087 Uiso calc R 1 . .

loop_
_atom_site_aniso_label
_atom_site_aniso_U_11
_atom_site_aniso_U_22
_atom_site_aniso_U_33
_atom_site_aniso_U_12
_atom_site_aniso_U_13
_atom_site_aniso_U_23
C1 0.073(8) 0.068(10) 0.041(6) -0.002(5) 0.011(5) 0.009(5)
N1 0.046(4) 0.046(3) 0.045(4) 0.001(8) 0.006(3) -0.008(9)
O1 0.039(5) 0.045(4) 0.049(4) -0.009(3) 0.016(4) 0.001(3)
Tb1 0.0427(2) 0.03169(16) 0.0427(2) -0.0053(4) 0.01018(15) 0.0003(4)
C2 0.100(9) 0.116(8) 0.039(6) -0.024(15) 0.003(6) 0.013(15)
N2 0.028(5) 0.037(4) 0.050(5) -0.007(3) 0.010(4) -0.007(3)
O2 0.051(6) 0.047(5) 0.049(7) -0.014(4) 0.002(5) -0.013(4)
C3 0.097(12) 0.143(12) 0.054(9) -0.036(9) -0.010(8) 0.006(7)
O3 0.054(5) 0.049(3) 0.042(4) -0.001(3) 0.014(3) 0.007(3)
C4 0.058(9) 0.122(9) 0.048(8) -0.019(7) -0.001(6) 0.007(7)
O4 0.046(3) 0.050(3) 0.043(3) -0.015(6) 0.014(3) -0.004(7)
C5 0.050(7) 0.057(5) 0.042(6) -0.001(5) 0.012(5) 0.008(4)
O5 0.045(5) 0.034(3) 0.042(4) -0.009(3) 0.002(4) 0.002(3)
C6 0.026(6) 0.035(4) 0.060(7) -0.004(4) 0.006(5) 0.003(4)
O6 0.072(7) 0.024(4) 0.047(7) -0.011(4) 0.014(5) -0.015(4)
C7 0.037(7) 0.062(6) 0.069(8) -0.007(5) -0.014(6) 0.021(6)
C8 0.031(8) 0.053(6) 0.055(8) -0.010(6) 0.022(7) 0.008(5)
C9 0.048(7) 0.033(5) 0.063(7) -0.005(4) 0.022(6) -0.006(4)
C10 0.048(7) 0.042(4) 0.034(6) -0.006(4) 0.007(5) -0.014(4)
C11 0.033(6) 0.062(6) 0.091(10) -0.004(5) 0.004(6) 0.031(7)
C12 0.041(8) 0.052(7) 0.089(10) 0.000(5) 0.026(7) 0.007(6)
C13 0.078(10) 0.048(7) 0.070(10) -0.013(6) 0.035(8) 0.010(6)
C14 0.076(9) 0.054(6) 0.047(7) -0.022(5) 0.023(6) -0.001(5)
C15 0.076(10) 0.058(7) 0.117(11) 0.005(6) 0.050(9) 0.003(7)
C16 0.047(7) 0.059(6) 0.102(10) 0.012(5) 0.002(7) 0.024(7)
C17 0.117(12) 0.122(10) 0.073(10) -0.041(9) 0.015(9) 0.038(8)
C18 0.067(11) 0.020(7) 0.055(10) -0.011(5) 0.015(8) -0.023(6)
C19 0.067(11) 0.037(8) 0.048(10) 0.004(6) 0.014(8) -0.006(7)
C20 0.096(12) 0.057(7) 0.047(8) -0.020(7) 0.003(8) 0.007(6)
C21 0.18(2) 0.076(11) 0.052(11) -0.023(11) 0.040(11) 0.014(8)
C22 0.156(18) 0.075(12) 0.052(13) -0.010(10) 0.002(12) 0.007(8)
C23 0.094(12) 0.070(8) 0.063(9) 0.004(7) 0.004(8) -0.016(6)
C24 0.086(10) 0.044(6) 0.047(7) 0.000(6) 0.012(7) -0.006(5)
C25 0.060(8) 0.033(5) 0.039(6) -0.004(5) 0.015(6) -0.004(4)
C26 0.036(7) 0.028(4) 0.048(6) -0.005(4) 0.001(5) 0.007(4)
C27 0.040(6) 0.026(4) 0.049(6) -0.005(4) 0.003(5) -0.002(4)
C28 0.092(10) 0.053(6) 0.041(7) -0.013(6) 0.011(6) 0.003(5)
C29 0.119(13) 0.081(8) 0.057(8) -0.003(7) 0.034(8) 0.006(7)
C30 0.075(9) 0.048(6) 0.077(9) -0.014(5) -0.009(7) 0.023(6)
C31 0.111(11) 0.044(6) 0.082(9) -0.006(6) 0.003(8) 0.013(6)
C32 0.118(11) 0.049(6) 0.052(7) 0.004(6) 0.017(7) -0.003(5)
C33 0.046(7) 0.040(5) 0.029(5) 0.004(4) -0.001(5) 0.000(4)
C34 0.041(8) 0.037(5) 0.052(7) -0.003(5) 0.007(6) 0.003(4)
C35 0.048(7) 0.032(5) 0.074(9) 0.000(4) -0.005(6) 0.010(6)
C36 0.092(13) 0.064(10) 0.063(10) -0.011(8) -0.021(8) -0.016(7)
C37 0.071(11) 0.071(8) 0.108(13) -0.023(7) -0.043(9) -0.003(8)
C38 0.043(8) 0.063(7) 0.120(12) -0.008(5) -0.005(8) 0.008(7)
C39 0.028(7) 0.075(7) 0.054(8) -0.007(5) 0.001(6) 0.012(6)
C40 0.034(6) 0.046(5) 0.057(7) -0.021(4) 0.004(5) 0.003(4)
C41 0.034(6) 0.042(5) 0.052(6) 0.000(4) 0.024(5) 0.008(4)
C42 0.042(7) 0.057(5) 0.044(6) 0.002(4) 0.012(5) -0.001(5)
C43 0.077(6) 0.057(4) 0.049(5) 0.002(12) 0.016(5) 0.009(12)
C44 0.114(9) 0.082(7) 0.046(6) -0.029(12) 0.018(6) -0.010(10)
C45 0.127(13) 0.113(10) 0.042(8) -0.036(9) 0.020(8) -0.005(7)
C46 0.114(12) 0.103(9) 0.052(8) -0.041(8) 0.026(8) 0.014(6)
C47 0.100(10) 0.075(7) 0.051(7) -0.028(6) 0.025(7) -0.014(5)
C48 0.015(7) 0.046(8) 0.054(10) 0.005(5) 0.000(6) -0.008(7)
C49 0.033(8) 0.046(8) 0.043(10) -0.005(6) -0.002(7) -0.004(7)
C50 0.067(10) 0.055(7) 0.060(9) -0.002(6) -0.008(7) 0.003(6)
C51 0.123(14) 0.083(10) 0.051(10) -0.009(9) 0.005(9) 0.003(7)
C52 0.083(13) 0.114(17) 0.047(12) -0.029(10) 0.007(9) 0.004(10)
C53 0.096(11) 0.062(7) 0.063(9) -0.019(7) -0.002(8) 0.023(6)
C54 0.071(9) 0.049(6) 0.064(8) -0.007(6) 0.010(7) 0.004(5)
C55 0.049(7) 0.025(4) 0.043(6) -0.009(4) 0.008(5) 0.006(4)
C56 0.041(7) 0.029(5) 0.055(7) 0.002(4) 0.012(5) 0.006(4)
C57 0.055(7) 0.037(5) 0.055(7) -0.001(4) 0.005(5) -0.015(4)
C58 0.104(11) 0.070(7) 0.057(8) -0.039(7) 0.010(7) -0.006(6)
C59 0.130(16) 0.131(14) 0.056(9) -0.052(11) 0.006(10) -0.028(9)
C60 0.067(10) 0.089(9) 0.090(11) -0.009(7) -0.008(8) -0.039(8)
C61 0.104(13) 0.078(9) 0.085(12) -0.046(8) 0.016(10) -0.027(8)
C62 0.093(10) 0.063(6) 0.061(8) -0.033(6) 0.007(7) -0.013(6)

loop_
_atom_type_symbol
_atom_type_description
_atom_type_scat_dispersion_real
_atom_type_scat_dispersion_imag
_atom_type_scat_source
C C 0.0033 0.0016 'International Tables Vol C Tables 4.2.6.8 and 6.1.1.4'
H H 0.0000 0.0000 'International Tables Vol C Tables 4.2.6.8 and 6.1.1.4'
N N 0.0061 0.0033 'International Tables Vol C Tables 4.2.6.8 and 6.1.1.4'
O O 0.0106 0.0060 'International Tables Vol C Tables 4.2.6.8 and 6.1.1.4'
Tb Tb -0.1723 4.1537 'International Tables Vol C Tables 4.2.6.8 and 6.1.1.4'

loop_
_geom_angle_atom_site_label_1
_geom_angle_atom_site_label_2
_geom_angle_atom_site_label_3
_geom_angle_site_symmetry_1
_geom_angle_site_symmetry_3
_geom_angle
_geom_angle_publ_flag
N1 C1 C2 . . 123.6(10) ?
N1 C1 H1A . . 118.2 ?
C2 C1 H1A . . 118.2 ?
C5 N1 C1 . . 118.2(8) ?
C5 N1 Tb1 . . 119.0(7) ?
C1 N1 Tb1 . . 120.8(6) ?
C18 O1 Tb1 . . 128.7(7) ?
O2 Tb1 O3 . . 83.4(3) y
O2 Tb1 O5 . . 145.8(3) y
O3 Tb1 O5 . . 78.0(2) y
O2 Tb1 O1 . . 72.7(3) y
O3 Tb1 O1 . . 77.2(2) y
O5 Tb1 O1 . . 75.32(17) y
O2 Tb1 O4 . . 76.5(3) y
O3 Tb1 O4 . . 72.31(19) y
O5 Tb1 O4 . . 123.3(3) y
O1 Tb1 O4 . . 138.5(3) y
O2 Tb1 O6 . . 142.88(17) y
O3 Tb1 O6 . . 115.8(3) y
O5 Tb1 O6 . . 71.3(3) y
O1 Tb1 O6 . . 139.9(3) y
O4 Tb1 O6 . . 79.8(3) y
O2 Tb1 N2 . . 103.9(3) y
O3 Tb1 N2 . . 148.2(2) y
O5 Tb1 N2 . . 79.3(2) y
O1 Tb1 N2 . . 75.7(2) y
O4 Tb1 N2 . . 139.4(2) y
O6 Tb1 N2 . . 76.8(2) y
O2 Tb1 N1 . . 75.8(4) y
O3 Tb1 N1 . . 148.3(2) y
O5 Tb1 N1 . . 131.3(3) y
O1 Tb1 N1 . . 117.7(3) y
O4 Tb1 N1 . . 79.69(17) y
O6 Tb1 N1 . . 72.2(4) y
N2 Tb1 N1 . . 61.7(2) y
C3 C2 C1 . . 118.0(10) ?
C3 C2 H2A . . 121.0 ?
C1 C2 H2A . . 121.0 ?
C6 N2 C10 . . 117.0(7) ?
C6 N2 Tb1 . . 120.7(5) ?
C10 N2 Tb1 . . 119.5(6) ?
C26 O2 Tb1 . . 130.0(8) ?
C2 C3 C4 . . 120.7(12) ?
C2 C3 H3A . . 119.7 ?
C4 C3 H3A . . 119.7 ?
C33 O3 Tb1 . . 132.1(6) ?
C3 C4 C5 . . 119.2(11) ?
C3 C4 H4A . . 120.4 ?
C5 C4 H4A . . 120.4 ?
C41 O4 Tb1 . . 129.8(6) ?
N1 C5 C4 . . 120.3(8) ?
N1 C5 C6 . . 117.3(9) ?
C4 C5 C6 . . 122.4(9) ?
C48 O5 Tb1 . . 135.5(8) ?
N2 C6 C7 . . 122.6(9) ?
N2 C6 C5 . . 114.3(8) ?
C7 C6 C5 . . 123.1(10) ?
C56 O6 Tb1 . . 132.0(7) ?
C6 C7 C8 . . 120.8(11) ?
C6 C7 H7A . . 119.6 ?
C8 C7 H7A . . 119.6 ?
C9 C8 C7 . . 118.4(9) ?
C9 C8 C11 . . 117.8(10) ?
C7 C8 C11 . . 123.8(12) ?
C8 C9 C10 . . 117.5(9) ?
C8 C9 C14 . . 118.7(9) ?
C10 C9 C14 . . 123.6(10) ?
N2 C10 C9 . . 123.6(9) ?
N2 C10 H10A . . 118.2 ?
C9 C10 H10A . . 118.2 ?
C8 C11 C12 . . 109.8(10) ?
C8 C11 H11A . . 109.7 ?
C12 C11 H11A . . 109.7 ?
C8 C11 H11B . . 109.7 ?
C12 C11 H11B . . 109.7 ?
H11A C11 H11B . . 108.2 ?
C13 C12 C11 . . 113.1(9) ?
C13 C12 C15 . . 89.5(10) ?
C11 C12 C15 . . 107.4(9) ?
C13 C12 H12A . . 114.7 ?
C11 C12 H12A . . 114.7 ?
C15 C12 H12A . . 114.7 ?
C16 C13 C17 . . 108.8(10) ?
C16 C13 C12 . . 117.6(12) ?
C17 C13 C12 . . 113.5(10) ?
C16 C13 C14 . . 118.2(9) ?
C17 C13 C14 . . 111.3(11) ?
C12 C13 C14 . . 85.9(9) ?
C9 C14 C13 . . 109.3(8) ?
C9 C14 C15 . . 105.3(9) ?
C13 C14 C15 . . 85.9(8) ?
C9 C14 H14A . . 117.3 ?
C13 C14 H14A . . 117.3 ?
C15 C14 H14A . . 117.3 ?
C12 C15 C14 . . 85.2(7) ?
C12 C15 H15A . . 114.5 ?
C14 C15 H15A . . 114.5 ?
C12 C15 H15B . . 114.5 ?
C14 C15 H15B . . 114.5 ?
H15A C15 H15B . . 111.6 ?
C13 C16 H16A . . 109.5 ?
C13 C16 H16B . . 109.5 ?
H16A C16 H16B . . 109.5 ?
C13 C16 H16C . . 109.5 ?
H16A C16 H16C . . 109.5 ?
H16B C16 H16C . . 109.5 ?
C13 C17 H17A . . 109.5 ?
C13 C17 H17B . . 109.5 ?
H17A C17 H17B . . 109.5 ?
C13 C17 H17C . . 109.5 ?
H17A C17 H17C . . 109.5 ?
H17B C17 H17C . . 109.5 ?
O1 C18 C25 . . 124.4(12) ?
O1 C18 C19 . . 112.2(12) ?
C25 C18 C19 . . 123.4(11) ?
C24 C19 C20 . . 118.0(14) ?
C24 C19 C18 . . 121.0(13) ?
C20 C19 C18 . . 120.8(14) ?
C19 C20 C21 . . 119.2(14) ?
C19 C20 H20A . . 120.4 ?
C21 C20 H20A . . 120.4 ?
C22 C21 C20 . . 120.1(15) ?
C22 C21 H21A . . 119.9 ?
C20 C21 H21A . . 119.9 ?
C23 C22 C21 . . 120.0(17) ?
C23 C22 H22A . . 120.0 ?
C21 C22 H22A . . 120.0 ?
C22 C23 C24 . . 120.1(14) ?
C22 C23 H23A . . 120.0 ?
C24 C23 H23A . . 120.0 ?
C19 C24 C23 . . 122.4(12) ?
C19 C24 H24A . . 118.8 ?
C23 C24 H24A . . 118.8 ?
C18 C25 C26 . . 125.0(9) ?
C18 C25 H25A . . 117.5 ?
C26 C25 H25A . . 117.5 ?
O2 C26 C25 . . 125.4(8) ?
O2 C26 C27 . . 115.5(9) ?
C25 C26 C27 . . 119.0(8) ?
C28 C27 C32 . . 117.1(8) ?
C28 C27 C26 . . 120.9(7) ?
C32 C27 C26 . . 122.0(8) ?
C27 C28 C29 . . 120.5(9) ?
C27 C28 H28A . . 119.8 ?
C29 C28 H28A . . 119.8 ?
C30 C29 C28 . . 121.7(10) ?
C30 C29 H29A . . 119.1 ?
C28 C29 H29A . . 119.1 ?
C29 C30 C31 . . 119.5(9) ?
C29 C30 H30A . . 120.2 ?
C31 C30 H30A . . 120.2 ?
C30 C31 C32 . . 118.6(10) ?
C30 C31 H31A . . 120.7 ?
C32 C31 H31A . . 120.7 ?
C27 C32 C31 . . 122.5(10) ?
C27 C32 H32A . . 118.7 ?
C31 C32 H32A . . 118.7 ?
O3 C33 C40 . . 123.2(9) ?
O3 C33 C34 . . 116.8(8) ?
C40 C33 C34 . . 120.0(8) ?
C35 C34 C39 . . 119.4(11) ?
C35 C34 C33 . . 119.3(9) ?
C39 C34 C33 . . 121.2(10) ?
C34 C35 C36 . . 120.9(11) ?
C34 C35 H35A . . 119.5 ?
C36 C35 H35A . . 119.5 ?
C37 C36 C35 . . 119.6(14) ?
C37 C36 H36A . . 120.2 ?
C35 C36 H36A . . 120.2 ?
C36 C37 C38 . . 120.2(12) ?
C36 C37 H37A . . 119.9 ?
C38 C37 H37A . . 119.9 ?
C37 C38 C39 . . 121.1(11) ?
C37 C38 H38A . . 119.4 ?
C39 C38 H38A . . 119.4 ?
C34 C39 C38 . . 118.7(11) ?
C34 C39 H39A . . 120.6 ?
C38 C39 H39A . . 120.6 ?
C33 C40 C41 . . 126.0(8) ?
C33 C40 H40A . . 117.0 ?
C41 C40 H40A . . 117.0 ?
O4 C41 C40 . . 124.5(8) ?
O4 C41 C42 . . 115.7(9) ?
C40 C41 C42 . . 119.9(8) ?
C43 C42 C47 . . 118.7(9) ?
C43 C42 C41 . . 118.1(8) ?
C47 C42 C41 . . 123.1(9) ?
C42 C43 C44 . . 119.6(14) ?
C42 C43 H43A . . 120.2 ?
C44 C43 H43A . . 120.2 ?
C45 C44 C43 . . 120.4(15) ?
C45 C44 H44A . . 119.8 ?
C43 C44 H44A . . 119.8 ?
C46 C45 C44 . . 120.7(11) ?
C46 C45 H45A . . 119.6 ?
C44 C45 H45A . . 119.6 ?
C45 C46 C47 . . 121.4(11) ?
C45 C46 H46A . . 119.3 ?
C47 C46 H46A . . 119.3 ?
C46 C47 C42 . . 119.1(10) ?
C46 C47 H47A . . 120.4 ?
C42 C47 H47A . . 120.4 ?
O5 C48 C55 . . 123.6(13) ?
O5 C48 C49 . . 117.4(12) ?
C55 C48 C49 . . 119.0(12) ?
C54 C49 C50 . . 117.3(14) ?
C54 C49 C48 . . 125.8(13) ?
C50 C49 C48 . . 116.8(13) ?
C51 C50 C49 . . 120.9(14) ?
C51 C50 H50A . . 119.6 ?
C49 C50 H50A . . 119.6 ?
C50 C51 C52 . . 120.7(16) ?
C50 C51 H51A . . 119.6 ?
C52 C51 H51A . . 119.6 ?
C53 C52 C51 . . 119.8(16) ?
C53 C52 H52A . . 120.1 ?
C51 C52 H52A . . 120.1 ?
C52 C53 C54 . . 120.0(12) ?
C52 C53 H53A . . 120.0 ?
C54 C53 H53A . . 120.0 ?
C49 C54 C53 . . 121.2(11) ?
C49 C54 H54A . . 119.4 ?
C53 C54 H54A . . 119.4 ?
C56 C55 C48 . . 123.8(9) ?
C56 C55 H55A . . 118.1 ?
C48 C55 H55A . . 118.1 ?
O6 C56 C55 . . 123.8(9) ?
O6 C56 C57 . . 115.4(9) ?
C55 C56 C57 . . 120.9(8) ?
C58 C57 C62 . . 118.4(9) ?
C58 C57 C56 . . 119.5(9) ?
C62 C57 C56 . . 122.1(9) ?
C57 C58 C59 . . 119.9(11) ?
C57 C58 H58A . . 120.1 ?
C59 C58 H58A . . 120.1 ?
C60 C59 C58 . . 119.5(13) ?
C60 C59 H59A . . 120.3 ?
C58 C59 H59A . . 120.3 ?
C61 C60 C59 . . 120.9(13) ?
C61 C60 H60A . . 119.5 ?
C59 C60 H60A . . 119.5 ?
C60 C61 C62 . . 120.5(12) ?
C60 C61 H61A . . 119.7 ?
C62 C61 H61A . . 119.7 ?
C61 C62 C57 . . 120.6(11) ?
C61 C62 H62B . . 119.7 ?
C57 C62 H62B . . 119.7 ?

loop_
_geom_bond_atom_site_label_1
_geom_bond_atom_site_label_2
_geom_bond_site_symmetry_2
_geom_bond_distance
_geom_bond_publ_flag
C1 N1 . 1.338(10) ?
C1 C2 . 1.365(13) ?
C1 H1A . 0.9300 ?
N1 C5 . 1.342(12) ?
N1 Tb1 . 2.589(6) y
O1 C18 . 1.321(13) ?
O1 Tb1 . 2.341(7) ?
Tb1 O2 . 2.328(9) y
Tb1 O3 . 2.312(7) y
Tb1 O5 . 2.341(7) y
Tb1 O4 . 2.353(4) y
Tb1 O6 . 2.372(7) y
Tb1 N2 . 2.569(6) y
C2 C3 . 1.352(16) ?
C2 H2A . 0.9300 ?
N2 C6 . 1.344(11) ?
N2 C10 . 1.348(10) ?
O2 C26 . 1.290(11) ?
C3 C4 . 1.353(14) ?
C3 H3A . 0.9300 ?
O3 C33 . 1.272(9) ?
C4 C5 . 1.405(14) ?
C4 H4A . 0.9300 ?
O4 C41 . 1.267(10) ?
C5 C6 . 1.475(12) ?
O5 C48 . 1.253(14) ?
C6 C7 . 1.360(11) ?
O6 C56 . 1.284(11) ?
C7 C8 . 1.388(15) ?
C7 H7A . 0.9300 ?
C8 C9 . 1.374(15) ?
C8 C11 . 1.519(13) ?
C9 C10 . 1.411(11) ?
C9 C14 . 1.489(12) ?
C10 H10A . 0.9300 ?
C11 C12 . 1.533(16) ?
C11 H11A . 0.9700 ?
C11 H11B . 0.9700 ?
C12 C13 . 1.530(18) ?
C12 C15 . 1.535(13) ?
C12 H12A . 0.9800 ?
C13 C16 . 1.524(16) ?
C13 C17 . 1.526(16) ?
C13 C14 . 1.577(13) ?
C14 C15 . 1.592(15) ?
C14 H14A . 0.9800 ?
C15 H15A . 0.9700 ?
C15 H15B . 0.9700 ?
C16 H16A . 0.9600 ?
C16 H16B . 0.9600 ?
C16 H16C . 0.9600 ?
C17 H17A . 0.9600 ?
C17 H17B . 0.9600 ?
C17 H17C . 0.9600 ?
C18 C25 . 1.361(16) ?
C18 C19 . 1.50(2) ?
C19 C24 . 1.385(17) ?
C19 C20 . 1.385(17) ?
C20 C21 . 1.43(2) ?
C20 H20A . 0.9300 ?
C21 C22 . 1.38(2) ?
C21 H21A . 0.9300 ?
C22 C23 . 1.358(19) ?
C22 H22A . 0.9300 ?
C23 C24 . 1.370(14) ?
C23 H23A . 0.9300 ?
C24 H24A . 0.9300 ?
C25 C26 . 1.374(12) ?
C25 H25A . 0.9300 ?
C26 C27 . 1.525(10) ?
C27 C28 . 1.367(11) ?
C27 C32 . 1.375(11) ?
C28 C29 . 1.360(12) ?
C28 H28A . 0.9300 ?
C29 C30 . 1.360(13) ?
C29 H29A . 0.9300 ?
C30 C31 . 1.352(14) ?
C30 H30A . 0.9300 ?
C31 C32 . 1.382(12) ?
C31 H31A . 0.9300 ?
C32 H32A . 0.9300 ?
C33 C40 . 1.372(11) ?
C33 C34 . 1.503(14) ?
C34 C35 . 1.385(16) ?
C34 C39 . 1.386(13) ?
C35 C36 . 1.409(16) ?
C35 H35A . 0.9300 ?
C36 C37 . 1.350(18) ?
C36 H36A . 0.9300 ?
C37 C38 . 1.384(16) ?
C37 H37A . 0.9300 ?
C38 C39 . 1.405(15) ?
C38 H38A . 0.9300 ?
C39 H39A . 0.9300 ?
C40 C41 . 1.376(12) ?
C40 H40A . 0.9300 ?
C41 C42 . 1.513(12) ?
C42 C43 . 1.395(16) ?
C42 C47 . 1.401(12) ?
C43 C44 . 1.400(10) ?
C43 H43A . 0.9300 ?
C44 C45 . 1.357(18) ?
C44 H44A . 0.9300 ?
C45 C46 . 1.340(15) ?
C45 H45A . 0.9300 ?
C46 C47 . 1.396(13) ?
C46 H46A . 0.9300 ?
C47 H47A . 0.9300 ?
C48 C55 . 1.425(16) ?
C48 C49 . 1.49(2) ?
C49 C54 . 1.372(16) ?
C49 C50 . 1.397(18) ?
C50 C51 . 1.34(2) ?
C50 H50A . 0.9300 ?
C51 C52 . 1.38(2) ?
C51 H51A . 0.9300 ?
C52 C53 . 1.34(2) ?
C52 H52A . 0.9300 ?
C53 C54 . 1.382(14) ?
C53 H53A . 0.9300 ?
C54 H54A . 0.9300 ?
C55 C56 . 1.393(12) ?
C55 H55A . 0.9300 ?
C56 C57 . 1.506(12) ?
C57 C58 . 1.367(13) ?
C57 C62 . 1.372(12) ?
C58 C59 . 1.406(16) ?
C58 H58A . 0.9300 ?
C59 C60 . 1.348(17) ?
C59 H59A . 0.9300 ?
C60 C61 . 1.328(17) ?
C60 H60A . 0.9300 ?
C61 C62 . 1.377(15) ?
C61 H61A . 0.9300 ?
C62 H62B . 0.9300 ?

loop_
_geom_torsion_atom_site_label_1
_geom_torsion_atom_site_label_2
_geom_torsion_atom_site_label_3
_geom_torsion_atom_site_label_4
_geom_torsion_site_symmetry_1
_geom_torsion_site_symmetry_2
_geom_torsion_site_symmetry_3
_geom_torsion_site_symmetry_4
_geom_torsion
_geom_torsion_publ_flag
C2 C1 N1 C5 . . . . 2(2) ?
C2 C1 N1 Tb1 . . . . -161.5(13) ?
C18 O1 Tb1 O2 . . . . 36.6(11) ?
C18 O1 Tb1 O3 . . . . -50.4(11) ?
C18 O1 Tb1 O5 . . . . -131.1(11) ?
C18 O1 Tb1 O4 . . . . -7.1(12) ?
C18 O1 Tb1 O6 . . . . -165.4(10) ?
C18 O1 Tb1 N2 . . . . 146.4(11) ?
C18 O1 Tb1 N1 . . . . 99.7(11) ?
C5 N1 Tb1 O2 . . . . 135.2(9) ?
C1 N1 Tb1 O2 . . . . -61.4(10) ?
C5 N1 Tb1 O3 . . . . -174.3(6) ?
C1 N1 Tb1 O3 . . . . -10.8(14) ?
C5 N1 Tb1 O5 . . . . -20.7(10) ?
C1 N1 Tb1 O5 . . . . 142.8(9) ?
C5 N1 Tb1 O1 . . . . 73.9(10) ?
C1 N1 Tb1 O1 . . . . -122.7(9) ?
C5 N1 Tb1 O4 . . . . -146.3(9) ?
C1 N1 Tb1 O4 . . . . 17.2(10) ?
C5 N1 Tb1 O6 . . . . -63.8(9) ?
C1 N1 Tb1 O6 . . . . 99.7(10) ?
C5 N1 Tb1 N2 . . . . 20.6(7) ?
C1 N1 Tb1 N2 . . . . -176.0(12) ?
N1 C1 C2 C3 . . . . -2(3) ?
O2 Tb1 N2 C6 . . . . -88.2(6) ?
O3 Tb1 N2 C6 . . . . 171.8(5) ?
O5 Tb1 N2 C6 . . . . 126.7(6) ?
O1 Tb1 N2 C6 . . . . -155.9(6) ?
O4 Tb1 N2 C6 . . . . -2.9(8) ?
O6 Tb1 N2 C6 . . . . 53.6(6) ?
N1 Tb1 N2 C6 . . . . -23.0(6) ?
O2 Tb1 N2 C10 . . . . 111.7(5) ?
O3 Tb1 N2 C10 . . . . 11.6(7) ?
O5 Tb1 N2 C10 . . . . -33.4(5) ?
O1 Tb1 N2 C10 . . . . 43.9(5) ?
O4 Tb1 N2 C10 . . . . -163.0(6) ?
O6 Tb1 N2 C10 . . . . -106.6(6) ?
N1 Tb1 N2 C10 . . . . 176.8(6) ?
O3 Tb1 O2 C26 . . . . 44.0(9) ?
O5 Tb1 O2 C26 . . . . -13.2(12) ?
O1 Tb1 O2 C26 . . . . -34.6(9) ?
O4 Tb1 O2 C26 . . . . 117.4(9) ?
O6 Tb1 O2 C26 . . . . 169.1(9) ?
N2 Tb1 O2 C26 . . . . -104.5(9) ?
N1 Tb1 O2 C26 . . . . -160.0(10) ?
C1 C2 C3 C4 . . . . 2(3) ?
O2 Tb1 O3 C33 . . . . 43.7(7) ?
O5 Tb1 O3 C33 . . . . -165.2(7) ?
O1 Tb1 O3 C33 . . . . 117.4(7) ?
O4 Tb1 O3 C33 . . . . -34.1(7) ?
O6 Tb1 O3 C33 . . . . -103.0(7) ?
N2 Tb1 O3 C33 . . . . 149.5(6) ?
N1 Tb1 O3 C33 . . . . -5.1(9) ?
C2 C3 C4 C5 . . . . -2(2) ?
O2 Tb1 O4 C41 . . . . -53.6(9) ?
O3 Tb1 O4 C41 . . . . 33.7(8) ?
O5 Tb1 O4 C41 . . . . 95.7(10) ?
O1 Tb1 O4 C41 . . . . -10.9(11) ?
O6 Tb1 O4 C41 . . . . 155.2(10) ?
N2 Tb1 O4 C41 . . . . -149.2(7) ?
N1 Tb1 O4 C41 . . . . -131.3(10) ?
C1 N1 C5 C4 . . . . -1.9(17) ?
Tb1 N1 C5 C4 . . . . 161.9(8) ?
C1 N1 C5 C6 . . . . 178.1(9) ?
Tb1 N1 C5 C6 . . . . -18.0(12) ?
C3 C4 C5 N1 . . . . 1.8(17) ?
C3 C4 C5 C6 . . . . -178.2(10) ?
O2 Tb1 O5 C48 . . . . -150.4(10) ?
O3 Tb1 O5 C48 . . . . 151.0(10) ?
O1 Tb1 O5 C48 . . . . -129.3(10) ?
O4 Tb1 O5 C48 . . . . 91.7(11) ?
O6 Tb1 O5 C48 . . . . 28.2(10) ?
N2 Tb1 O5 C48 . . . . -51.4(10) ?
N1 Tb1 O5 C48 . . . . -15.2(11) ?
C10 N2 C6 C7 . . . . 2.7(12) ?
Tb1 N2 C6 C7 . . . . -157.9(7) ?
C10 N2 C6 C5 . . . . -176.0(7) ?
Tb1 N2 C6 C5 . . . . 23.4(9) ?
N1 C5 C6 N2 . . . . -3.1(12) ?
C4 C5 C6 N2 . . . . 176.9(9) ?
N1 C5 C6 C7 . . . . 178.2(10) ?
C4 C5 C6 C7 . . . . -1.8(14) ?
O2 Tb1 O6 C56 . . . . 146.4(10) ?
O3 Tb1 O6 C56 . . . . -98.2(10) ?
O5 Tb1 O6 C56 . . . . -32.2(10) ?
O1 Tb1 O6 C56 . . . . 2.9(13) ?
O4 Tb1 O6 C56 . . . . -162.7(11) ?
N2 Tb1 O6 C56 . . . . 50.8(10) ?
N1 Tb1 O6 C56 . . . . 114.9(11) ?
N2 C6 C7 C8 . . . . -0.9(15) ?
C5 C6 C7 C8 . . . . 177.7(9) ?
C6 C7 C8 C9 . . . . -3.4(16) ?
C6 C7 C8 C11 . . . . 175.9(9) ?
C7 C8 C9 C10 . . . . 5.5(16) ?
C11 C8 C9 C10 . . . . -173.9(9) ?
C7 C8 C9 C14 . . . . 180.0(9) ?
C11 C8 C9 C14 . . . . 0.6(15) ?
C6 N2 C10 C9 . . . . -0.3(12) ?
Tb1 N2 C10 C9 . . . . 160.6(6) ?
C8 C9 C10 N2 . . . . -3.9(14) ?
C14 C9 C10 N2 . . . . -178.0(8) ?
C9 C8 C11 C12 . . . . 0.4(14) ?
C7 C8 C11 C12 . . . . -179.0(10) ?
C8 C11 C12 C13 . . . . 47.2(12) ?
C8 C11 C12 C15 . . . . -50.0(12) ?
C11 C12 C13 C16 . . . . 39.0(13) ?
C15 C12 C13 C16 . . . . 147.8(10) ?
C11 C12 C13 C17 . . . . 167.7(10) ?
C15 C12 C13 C17 . . . . -83.6(11) ?
C11 C12 C13 C14 . . . . -80.8(10) ?
C15 C12 C13 C14 . . . . 27.9(8) ?
C8 C9 C14 C13 . . . . -45.9(14) ?
C10 C9 C14 C13 . . . . 128.2(10) ?
C8 C9 C14 C15 . . . . 45.0(12) ?
C10 C9 C14 C15 . . . . -140.9(9) ?
C16 C13 C14 C9 . . . . -41.5(16) ?
C17 C13 C14 C9 . . . . -168.5(11) ?
C12 C13 C14 C9 . . . . 77.8(10) ?
C16 C13 C14 C15 . . . . -146.2(13) ?
C17 C13 C14 C15 . . . . 86.7(11) ?
C12 C13 C14 C15 . . . . -26.9(8) ?
C13 C12 C15 C14 . . . . -27.7(8) ?
C11 C12 C15 C14 . . . . 86.4(9) ?
C9 C14 C15 C12 . . . . -82.0(8) ?
C13 C14 C15 C12 . . . . 26.9(9) ?
Tb1 O1 C18 C25 . . . . -28.7(19) ?
Tb1 O1 C18 C19 . . . . 153.1(9) ?
O1 C18 C19 C24 . . . . -159.4(12) ?
C25 C18 C19 C24 . . . . 22(2) ?
O1 C18 C19 C20 . . . . 25(2) ?
C25 C18 C19 C20 . . . . -153.2(13) ?
C24 C19 C20 C21 . . . . 3(2) ?
C18 C19 C20 C21 . . . . 178.5(15) ?
C19 C20 C21 C22 . . . . 0(3) ?
C20 C21 C22 C23 . . . . -2(3) ?
C21 C22 C23 C24 . . . . 1(3) ?
C20 C19 C24 C23 . . . . -4(2) ?
C18 C19 C24 C23 . . . . -179.5(13) ?
C22 C23 C24 C19 . . . . 2(2) ?
O1 C18 C25 C26 . . . . -3(2) ?
C19 C18 C25 C26 . . . . 175.1(13) ?
Tb1 O2 C26 C25 . . . . 23.7(16) ?
Tb1 O2 C26 C27 . . . . -156.6(6) ?
C18 C25 C26 O2 . . . . 5.8(19) ?
C18 C25 C26 C27 . . . . -173.8(11) ?
O2 C26 C27 C28 . . . . 25.8(14) ?
C25 C26 C27 C28 . . . . -154.6(10) ?
O2 C26 C27 C32 . . . . -154.9(10) ?
C25 C26 C27 C32 . . . . 24.8(15) ?
C32 C27 C28 C29 . . . . -1.3(17) ?
C26 C27 C28 C29 . . . . 178.0(11) ?
C27 C28 C29 C30 . . . . 0.4(19) ?
C28 C29 C30 C31 . . . . 2(2) ?
C29 C30 C31 C32 . . . . -2.8(19) ?
C28 C27 C32 C31 . . . . 0.2(18) ?
C26 C27 C32 C31 . . . . -179.2(11) ?
C30 C31 C32 C27 . . . . 2(2) ?
Tb1 O3 C33 C40 . . . . 24.6(12) ?
Tb1 O3 C33 C34 . . . . -154.1(6) ?
O3 C33 C34 C35 . . . . 13.6(14) ?
C40 C33 C34 C35 . . . . -165.1(9) ?
O3 C33 C34 C39 . . . . -163.8(9) ?
C40 C33 C34 C39 . . . . 17.4(14) ?
C39 C34 C35 C36 . . . . -1.5(17) ?
C33 C34 C35 C36 . . . . -179.0(10) ?
C34 C35 C36 C37 . . . . -2(2) ?
C35 C36 C37 C38 . . . . 4(2) ?
C36 C37 C38 C39 . . . . -2.4(19) ?
C35 C34 C39 C38 . . . . 3.2(16) ?
C33 C34 C39 C38 . . . . -179.4(9) ?
C37 C38 C39 C34 . . . . -1.3(17) ?
O3 C33 C40 C41 . . . . 5.3(15) ?
C34 C33 C40 C41 . . . . -176.0(9) ?
Tb1 O4 C41 C40 . . . . -24.9(14) ?
Tb1 O4 C41 C42 . . . . 153.9(6) ?
C33 C40 C41 O4 . . . . -4.4(16) ?
C33 C40 C41 C42 . . . . 176.8(8) ?
O4 C41 C42 C43 . . . . 18.0(13) ?
C40 C41 C42 C43 . . . . -163.1(9) ?
O4 C41 C42 C47 . . . . -162.8(10) ?
C40 C41 C42 C47 . . . . 16.1(14) ?
C47 C42 C43 C44 . . . . -2.2(18) ?
C41 C42 C43 C44 . . . . 177.1(12) ?
C42 C43 C44 C45 . . . . 1(2) ?
C43 C44 C45 C46 . . . . -1(2) ?
C44 C45 C46 C47 . . . . 2(2) ?
C45 C46 C47 C42 . . . . -3(2) ?
C43 C42 C47 C46 . . . . 3.0(16) ?
C41 C42 C47 C46 . . . . -176.2(10) ?
Tb1 O5 C48 C55 . . . . -23.3(18) ?
Tb1 O5 C48 C49 . . . . 157.7(9) ?
O5 C48 C49 C54 . . . . 158.3(12) ?
C55 C48 C49 C54 . . . . -21(2) ?
O5 C48 C49 C50 . . . . -25.9(19) ?
C55 C48 C49 C50 . . . . 155.0(11) ?
C54 C49 C50 C51 . . . . 0(2) ?
C48 C49 C50 C51 . . . . -175.8(15) ?
C49 C50 C51 C52 . . . . -2(3) ?
C50 C51 C52 C53 . . . . 3(3) ?
C51 C52 C53 C54 . . . . -1(2) ?
C50 C49 C54 C53 . . . . 1(2) ?
C48 C49 C54 C53 . . . . 177.1(13) ?
C52 C53 C54 C49 . . . . -1(2) ?
O5 C48 C55 C56 . . . . 5.6(18) ?
C49 C48 C55 C56 . . . . -175.4(11) ?
Tb1 O6 C56 C55 . . . . 33.0(16) ?
Tb1 O6 C56 C57 . . . . -147.2(8) ?
C48 C55 C56 O6 . . . . -11.1(17) ?
C48 C55 C56 C57 . . . . 169.2(10) ?
O6 C56 C57 C58 . . . . -15.3(14) ?
C55 C56 C57 C58 . . . . 164.5(10) ?
O6 C56 C57 C62 . . . . 164.1(10) ?
C55 C56 C57 C62 . . . . -16.1(15) ?
C62 C57 C58 C59 . . . . -2.9(19) ?
C56 C57 C58 C59 . . . . 176.5(12) ?
C57 C58 C59 C60 . . . . 1(2) ?
C58 C59 C60 C61 . . . . 2(2) ?
C59 C60 C61 C62 . . . . -3(2) ?
C60 C61 C62 C57 . . . . 1(2) ?
C58 C57 C62 C61 . . . . 1.9(18) ?
C56 C57 C62 C61 . . . . -177.5(11) ?
